data_2238755
loop_
_publ_author_name
'Sureshbabu, N.'
'Sughanya, V.'

_publ_section_title
;
 6-Hydroxy-5-[(2-hydroxy-4,4-dimethyl-6-oxocyclohex-1-enyl)(4-nitrophenyl)methyl]-1,3-dimethylpyrimidine-2,4(1<i>H</i>,3<i>H</i>)-dione
;
_journal_coeditor_code IS5316
_journal_issue 11
_journal_name_full 'Acta Crystallographica Section E'
_journal_page_first o1690
_journal_page_last o1691
_journal_paper_doi 10.1107/S1600536813028584
_journal_volume 69
_journal_year 2013
_chemical_formula_iupac 'C21 H23 N3 O7'
_chemical_formula_moiety 'C21 H23 N3 O7'
_chemical_formula_sum 'C21 H23 N3 O7'
_chemical_formula_weight 429.42
_chemical_melting_point 446
_chemical_name_systematic
6-Hydroxy-5-[(2-hydroxy-4,4-dimethyl-6-oxocyclohex-1-enyl)(4-nitrophenyl)methyl]-1,3-dimethylpyrimidine-2,4(1<i>H</i>,3<i>H</i>)-dione
_space_group_IT_number 14
_symmetry_cell_setting monoclinic
_symmetry_space_group_name_Hall '-P 2ybc'
_symmetry_space_group_name_H-M 'P 1 21/c 1'
_atom_sites_solution_hydrogens geom
_atom_sites_solution_primary direct
_atom_sites_solution_secondary difmap
_audit_creation_method SHELXL-97
_cell_angle_alpha 90.00
_cell_angle_beta 99.7520(10)
_cell_angle_gamma 90.00
_cell_formula_units_Z 4
_cell_length_a 12.7470(2)
_cell_length_b 14.0577(3)
_cell_length_c 11.7639(2)
_cell_measurement_reflns_used 6971
_cell_measurement_temperature 296(2)
_cell_measurement_theta_max 31.123
_cell_measurement_theta_min 2.277
_cell_volume 2077.55(7)
_computing_cell_refinement 'APEX2 and SAINT (Bruker, 2004)'
_computing_data_collection 'APEX2 (Bruker, 2004)'
_computing_data_reduction 'SAINT and XPREP (Bruker, 2004)'
_computing_molecular_graphics 'ORTEP-3 for Windows (Farrugia, 2012) and Mercury (Macrae <i>et al.</i>, 2008)'
_computing_publication_material 'SHELXL97 (Sheldrick, 2008)'
_computing_structure_refinement 'SHELXL97 (Sheldrick, 2008)'
_computing_structure_solution 'SIR92 (Altomare <i>et al.</i>, 1993)'
_diffrn_ambient_temperature 296(2)
_diffrn_measured_fraction_theta_full 1.000
_diffrn_measured_fraction_theta_max 1.000
_diffrn_measurement_device_type 'Bruker Kappa APEXII CCD'
_diffrn_measurement_method '\w and \f scan'
_diffrn_radiation_monochromator graphite
_diffrn_radiation_source 'fine-focus sealed tube'
_diffrn_radiation_type MoK\a
_diffrn_radiation_wavelength 0.71073
_diffrn_reflns_av_R_equivalents 0.0258
_diffrn_reflns_av_sigmaI/netI 0.0184
_diffrn_reflns_limit_h_max 15
_diffrn_reflns_limit_h_min -15
_diffrn_reflns_limit_k_max 16
_diffrn_reflns_limit_k_min -16
_diffrn_reflns_limit_l_max 13
_diffrn_reflns_limit_l_min -13
_diffrn_reflns_number 19038
_diffrn_reflns_theta_full 25.00
_diffrn_reflns_theta_max 25.00
_diffrn_reflns_theta_min 2.17
_exptl_absorpt_coefficient_mu 0.104
_exptl_absorpt_correction_T_max 0.9962
_exptl_absorpt_correction_T_min 0.9532
_exptl_absorpt_correction_type multi-scan
_exptl_absorpt_process_details '(SADABS; Bruker, 2004)'
_exptl_crystal_colour yellow
_exptl_crystal_density_diffrn 1.373
_exptl_crystal_density_method 'not measured'
_exptl_crystal_description block
_exptl_crystal_F_000 904
_exptl_crystal_size_max 0.30
_exptl_crystal_size_mid 0.20
_exptl_crystal_size_min 0.20
_refine_diff_density_max 0.201
_refine_diff_density_min -0.168
_refine_ls_extinction_method none
_refine_ls_goodness_of_fit_ref 1.028
_refine_ls_hydrogen_treatment constr
_refine_ls_matrix_type full
_refine_ls_number_parameters 284
_refine_ls_number_reflns 3655
_refine_ls_number_restraints 0
_refine_ls_restrained_S_all 1.028
_refine_ls_R_factor_all 0.0497
_refine_ls_R_factor_gt 0.0377
_refine_ls_shift/su_max 0.000
_refine_ls_shift/su_mean 0.000
_refine_ls_structure_factor_coef Fsqd
_refine_ls_weighting_details 'calc w=1/[\s^2^(Fo^2^)+(0.0532P)^2^+0.7319P] where P=(Fo^2^+2Fc^2^)/3'
_refine_ls_weighting_scheme calc
_refine_ls_wR_factor_gt 0.0995
_refine_ls_wR_factor_ref 0.1114
_reflns_number_gt 2930
_reflns_number_total 3655
_reflns_threshold_expression I>2sigma(I)
_cod_data_source_file is5316.cif
_cod_data_source_block I
_cod_original_sg_symbol_H-M 'P 21/c'
_cod_database_code 2238755

loop_
_symmetry_equiv_pos_as_xyz
'x, y, z'
'-x, y+1/2, -z+1/2'
'-x, -y, -z'
'x, -y-1/2, z-1/2'

loop_
_atom_site_type_symbol
_atom_site_label
_atom_site_fract_x
_atom_site_fract_y
_atom_site_fract_z
_atom_site_U_iso_or_equiv
_atom_site_adp_type
_atom_site_calc_flag
_atom_site_refinement_flags
_atom_site_occupancy
_atom_site_symmetry_multiplicity
C C1 0.43994(13) 0.52617(14) 0.32945(15) 0.0463(4) Uani d . 1 1
C C3 0.31661(13) 0.58663(12) 0.44572(15) 0.0405(4) Uani d . 1 1
C C4 0.28899(12) 0.49692(12) 0.47480(14) 0.0379(4) Uani d . 1 1
C C5 0.34740(13) 0.41934(12) 0.44258(14) 0.0393(4) Uani d . 1 1
C C7 0.47199(16) 0.35565(15) 0.32496(18) 0.0574(5) Uani d . 1 1
H H7A 0.4211 0.3198 0.2725 0.086 Uiso calc R 1 1
H H7B 0.5024 0.3158 0.3883 0.086 Uiso calc R 1 1
H H7C 0.5273 0.3781 0.2855 0.086 Uiso calc R 1 1
C C8 0.41348(18) 0.69691(15) 0.3370(2) 0.0674(6) Uani d . 1 1
H H8A 0.4819 0.6971 0.3132 0.101 Uiso calc R 1 1
H H8B 0.4142 0.7405 0.4000 0.101 Uiso calc R 1 1
H H8C 0.3600 0.7161 0.2736 0.101 Uiso calc R 1 1
C C9 0.19863(12) 0.48072(12) 0.54145(14) 0.0367(4) Uani d . 1 1
H H9 0.1586 0.5406 0.5336 0.044 Uiso calc R 1 1
C C10 0.23508(12) 0.46936(12) 0.67044(14) 0.0372(4) Uani d . 1 1
C C11 0.25023(13) 0.55493(12) 0.73689(15) 0.0400(4) Uani d . 1 1
C C12 0.28119(16) 0.55040(13) 0.86545(16) 0.0503(5) Uani d . 1 1
H H12A 0.2477 0.6030 0.8990 0.060 Uiso calc R 1 1
H H12B 0.3576 0.5589 0.8853 0.060 Uiso calc R 1 1
C C13 0.25105(16) 0.45824(14) 0.91944(16) 0.0518(5) Uani d . 1 1
C C14 0.29180(17) 0.37709(14) 0.85299(16) 0.0541(5) Uani d . 1 1
H H14A 0.3685 0.3730 0.8756 0.065 Uiso calc R 1 1
H H14B 0.2617 0.3180 0.8753 0.065 Uiso calc R 1 1
C C15 0.26648(13) 0.38623(12) 0.72543(15) 0.0419(4) Uani d . 1 1
C C16 0.3044(2) 0.45346(18) 1.04585(18) 0.0775(7) Uani d . 1 1
H H16A 0.3802 0.4564 1.0507 0.116 Uiso calc R 1 1
H H16B 0.2854 0.3949 1.0791 0.116 Uiso calc R 1 1
H H16C 0.2809 0.5061 1.0871 0.116 Uiso calc R 1 1
C C17 0.13041(19) 0.45314(18) 0.9135(2) 0.0700(6) Uani d . 1 1
H H17A 0.1071 0.5066 0.9533 0.105 Uiso calc R 1 1
H H17B 0.1123 0.3953 0.9490 0.105 Uiso calc R 1 1
H H17C 0.0961 0.4543 0.8343 0.105 Uiso calc R 1 1
C C18 0.11860(12) 0.40589(12) 0.48585(14) 0.0368(4) Uani d . 1 1
C C19 0.05242(13) 0.35990(13) 0.54975(14) 0.0419(4) Uani d . 1 1
H H19 0.0575 0.3744 0.6276 0.050 Uiso calc R 1 1
C C20 -0.02105(13) 0.29298(13) 0.50096(14) 0.0410(4) Uani d . 1 1
H H20 -0.0648 0.2624 0.5452 0.049 Uiso calc R 1 1
C C21 -0.02800(12) 0.27259(12) 0.38590(14) 0.0391(4) Uani d . 1 1
C C22 0.03304(15) 0.31929(15) 0.31838(15) 0.0527(5) Uani d . 1 1
H H22 0.0258 0.3061 0.2400 0.063 Uiso calc R 1 1
C C23 0.10532(15) 0.38612(15) 0.36873(15) 0.0514(5) Uani d . 1 1
H H23 0.1462 0.4188 0.3231 0.062 Uiso calc R 1 1
N N1 -0.10298(12) 0.19886(11) 0.33551(13) 0.0476(4) Uani d . 1 1
N N2 0.41894(11) 0.43692(11) 0.36855(13) 0.0441(4) Uani d . 1 1
N N3 0.38954(11) 0.60059(11) 0.37410(13) 0.0464(4) Uani d . 1 1
O O1 0.50086(11) 0.53864(11) 0.26191(12) 0.0635(4) Uani d . 1 1
O O2 0.27934(10) 0.66554(8) 0.48297(11) 0.0500(3) Uani d . 1 1
H H2 0.2621 0.6561 0.5461 0.075 Uiso calc R 1 1
O O3 0.33804(10) 0.33569(9) 0.47517(11) 0.0483(3) Uani d . 1 1
O O4 0.24328(10) 0.63529(9) 0.69037(11) 0.0494(3) Uani d . 1 1
O O5 0.27781(11) 0.30563(9) 0.67125(11) 0.0527(3) Uani d . 1 1
H H5 0.2868 0.3171 0.6052 0.079 Uiso calc R 1 1
O O6 -0.16084(13) 0.16313(11) 0.39533(12) 0.0695(4) Uani d . 1 1
O O7 -0.10407(13) 0.17628(13) 0.23596(13) 0.0773(5) Uani d . 1 1

loop_
_atom_site_aniso_label
_atom_site_aniso_U_11
_atom_site_aniso_U_22
_atom_site_aniso_U_33
_atom_site_aniso_U_12
_atom_site_aniso_U_13
_atom_site_aniso_U_23
C1 0.0342(9) 0.0604(12) 0.0431(10) -0.0059(8) 0.0029(8) 0.0007(9)
C3 0.0339(8) 0.0411(10) 0.0448(9) 0.0020(7) 0.0013(7) 0.0043(8)
C4 0.0329(8) 0.0388(9) 0.0410(9) -0.0012(7) 0.0038(7) 0.0008(7)
C5 0.0344(8) 0.0411(10) 0.0408(9) -0.0026(7) 0.0022(7) -0.0040(8)
C7 0.0478(11) 0.0640(13) 0.0630(12) 0.0038(9) 0.0168(9) -0.0149(10)
C8 0.0674(14) 0.0561(13) 0.0821(15) -0.0027(11) 0.0222(12) 0.0254(11)
C9 0.0333(8) 0.0342(8) 0.0422(9) 0.0034(7) 0.0047(7) 0.0004(7)
C10 0.0318(8) 0.0374(9) 0.0418(9) 0.0005(7) 0.0044(7) -0.0016(7)
C11 0.0331(8) 0.0383(10) 0.0477(10) 0.0015(7) 0.0044(7) -0.0010(8)
C12 0.0535(11) 0.0468(11) 0.0480(10) -0.0034(9) 0.0015(9) -0.0074(8)
C13 0.0624(12) 0.0499(11) 0.0417(10) -0.0017(9) 0.0050(9) -0.0013(8)
C14 0.0667(12) 0.0450(11) 0.0481(11) 0.0050(9) 0.0024(9) 0.0051(9)
C15 0.0404(9) 0.0384(10) 0.0460(10) 0.0021(7) 0.0044(7) -0.0012(8)
C16 0.109(2) 0.0723(16) 0.0466(12) 0.0021(14) -0.0003(12) -0.0014(11)
C17 0.0708(14) 0.0786(16) 0.0646(14) -0.0145(12) 0.0228(11) -0.0096(12)
C18 0.0305(8) 0.0409(9) 0.0383(9) 0.0023(7) 0.0036(7) 0.0014(7)
C19 0.0383(9) 0.0539(11) 0.0343(8) -0.0025(8) 0.0085(7) -0.0039(8)
C20 0.0361(9) 0.0491(10) 0.0391(9) -0.0044(7) 0.0097(7) 0.0024(8)
C21 0.0322(8) 0.0447(10) 0.0398(9) -0.0003(7) 0.0045(7) -0.0011(7)
C22 0.0469(10) 0.0786(14) 0.0331(9) -0.0154(10) 0.0080(8) -0.0053(9)
C23 0.0448(10) 0.0719(13) 0.0382(10) -0.0171(9) 0.0090(8) 0.0042(9)
N1 0.0424(8) 0.0535(9) 0.0461(9) -0.0038(7) 0.0055(7) -0.0050(7)
N2 0.0367(8) 0.0493(9) 0.0472(8) -0.0011(6) 0.0099(6) -0.0063(7)
N3 0.0399(8) 0.0475(9) 0.0522(9) -0.0033(7) 0.0092(7) 0.0095(7)
O1 0.0520(8) 0.0836(11) 0.0597(8) -0.0101(7) 0.0235(7) 0.0018(7)
O2 0.0524(7) 0.0388(7) 0.0599(8) 0.0050(6) 0.0123(6) 0.0063(6)
O3 0.0532(7) 0.0369(7) 0.0564(8) 0.0026(6) 0.0136(6) -0.0042(6)
O4 0.0564(8) 0.0358(7) 0.0542(8) 0.0024(6) 0.0040(6) -0.0025(6)
O5 0.0673(9) 0.0386(7) 0.0513(7) 0.0102(6) 0.0072(6) -0.0010(6)
O6 0.0794(10) 0.0691(10) 0.0623(9) -0.0344(8) 0.0185(8) -0.0005(7)
O7 0.0736(10) 0.1064(13) 0.0537(9) -0.0336(9) 0.0157(7) -0.0312(9)

loop_
_atom_type_symbol
_atom_type_description
_atom_type_scat_dispersion_real
_atom_type_scat_dispersion_imag
_atom_type_scat_source
C C 0.0033 0.0016 'International Tables Vol C Tables 4.2.6.8 and 6.1.1.4'
H H 0.0000 0.0000 'International Tables Vol C Tables 4.2.6.8 and 6.1.1.4'
N N 0.0061 0.0033 'International Tables Vol C Tables 4.2.6.8 and 6.1.1.4'
O O 0.0106 0.0060 'International Tables Vol C Tables 4.2.6.8 and 6.1.1.4'

loop_
_geom_angle_atom_site_label_1
_geom_angle_atom_site_label_2
_geom_angle_atom_site_label_3
_geom_angle
O1 C1 N3 122.09(18)
O1 C1 N2 122.13(18)
N3 C1 N2 115.77(15)
O2 C3 C4 124.97(16)
O2 C3 N3 113.98(15)
C4 C3 N3 121.04(16)
C3 C4 C5 118.45(15)
C3 C4 C9 121.19(15)
C5 C4 C9 120.36(15)
O3 C5 N2 117.92(15)
O3 C5 C4 124.36(16)
N2 C5 C4 117.72(15)
N2 C7 H7A 109.5
N2 C7 H7B 109.5
H7A C7 H7B 109.5
N2 C7 H7C 109.5
H7A C7 H7C 109.5
H7B C7 H7C 109.5
N3 C8 H8A 109.5
N3 C8 H8B 109.5
H8A C8 H8B 109.5
N3 C8 H8C 109.5
H8A C8 H8C 109.5
H8B C8 H8C 109.5
C4 C9 C10 113.70(13)
C4 C9 C18 113.04(13)
C10 C9 C18 115.04(13)
C4 C9 H9 104.5
C10 C9 H9 104.5
C18 C9 H9 104.5
C15 C10 C11 117.41(15)
C15 C10 C9 125.47(15)
C11 C10 C9 116.62(14)
O4 C11 C10 121.82(16)
O4 C11 C12 117.81(15)
C10 C11 C12 120.28(15)
C11 C12 C13 114.57(15)
C11 C12 H12A 108.6
C13 C12 H12A 108.6
C11 C12 H12B 108.6
C13 C12 H12B 108.6
H12A C12 H12B 107.6
C12 C13 C14 106.95(16)
C12 C13 C16 109.98(17)
C14 C13 C16 109.41(17)
C12 C13 C17 110.12(17)
C14 C13 C17 111.65(17)
C16 C13 C17 108.70(18)
C15 C14 C13 114.76(15)
C15 C14 H14A 108.6
C13 C14 H14A 108.6
C15 C14 H14B 108.6
C13 C14 H14B 108.6
H14A C14 H14B 107.6
O5 C15 C10 123.67(16)
O5 C15 C14 112.99(15)
C10 C15 C14 123.34(16)
C13 C16 H16A 109.5
C13 C16 H16B 109.5
H16A C16 H16B 109.5
C13 C16 H16C 109.5
H16A C16 H16C 109.5
H16B C16 H16C 109.5
C13 C17 H17A 109.5
C13 C17 H17B 109.5
H17A C17 H17B 109.5
C13 C17 H17C 109.5
H17A C17 H17C 109.5
H17B C17 H17C 109.5
C19 C18 C23 117.61(15)
C19 C18 C9 120.83(14)
C23 C18 C9 121.44(15)
C18 C19 C20 121.72(15)
C18 C19 H19 119.1
C20 C19 H19 119.1
C21 C20 C19 118.56(15)
C21 C20 H20 120.7
C19 C20 H20 120.7
C22 C21 C20 121.60(16)
C22 C21 N1 120.00(15)
C20 C21 N1 118.40(15)
C21 C22 C23 118.80(16)
C21 C22 H22 120.6
C23 C22 H22 120.6
C22 C23 C18 121.59(16)
C22 C23 H23 119.2
C18 C23 H23 119.2
O7 N1 O6 123.01(16)
O7 N1 C21 118.45(15)
O6 N1 C21 118.55(15)
C1 N2 C5 123.91(15)
C1 N2 C7 117.79(15)
C5 N2 C7 118.24(15)
C3 N3 C1 122.31(15)
C3 N3 C8 120.72(16)
C1 N3 C8 116.91(16)
C3 O2 H2 109.5
C15 O5 H5 109.5

loop_
_geom_bond_atom_site_label_1
_geom_bond_atom_site_label_2
_geom_bond_distance
C1 O1 1.214(2)
C1 N3 1.377(2)
C1 N2 1.378(2)
C3 O2 1.311(2)
C3 C4 1.368(2)
C3 N3 1.370(2)
C4 C5 1.408(2)
C4 C9 1.516(2)
C5 O3 1.249(2)
C5 N2 1.386(2)
C7 N2 1.464(2)
C7 H7A 0.9600
C7 H7B 0.9600
C7 H7C 0.9600
C8 N3 1.470(2)
C8 H8A 0.9600
C8 H8B 0.9600
C8 H8C 0.9600
C9 C10 1.518(2)
C9 C18 1.533(2)
C9 H9 0.9800
C10 C15 1.363(2)
C10 C11 1.430(2)
C11 O4 1.252(2)
C11 C12 1.498(2)
C12 C13 1.520(3)
C12 H12A 0.9700
C12 H12B 0.9700
C13 C14 1.523(3)
C13 C16 1.528(3)
C13 C17 1.529(3)
C14 C15 1.486(2)
C14 H14A 0.9700
C14 H14B 0.9700
C15 O5 1.320(2)
C16 H16A 0.9600
C16 H16B 0.9600
C16 H16C 0.9600
C17 H17A 0.9600
C17 H17B 0.9600
C17 H17C 0.9600
C18 C19 1.382(2)
C18 C23 1.387(2)
C19 C20 1.382(2)
C19 H19 0.9300
C20 C21 1.372(2)
C20 H20 0.9300
C21 C22 1.370(2)
C21 N1 1.465(2)
C22 C23 1.378(3)
C22 H22 0.9300
C23 H23 0.9300
N1 O7 1.2112(19)
N1 O6 1.211(2)
O2 H2 0.8200
O5 H5 0.8200

loop_
_geom_hbond_atom_site_label_D
_geom_hbond_atom_site_label_H
_geom_hbond_atom_site_label_A
_geom_hbond_site_symmetry_A
_geom_hbond_distance_DH
_geom_hbond_distance_HA
_geom_hbond_distance_DA
_geom_hbond_angle_DHA
C14 H14B O3 4_566 0.97 2.57 3.328(2) 135
C20 H20 O7 4_566 0.93 2.53 3.153(2) 125
O2 H2 O4 . 0.82 1.78 2.5932(18) 172
O5 H5 O3 . 0.82 1.78 2.5863(18) 167

loop_
_geom_torsion_atom_site_label_1
_geom_torsion_atom_site_label_2
_geom_torsion_atom_site_label_3
_geom_torsion_atom_site_label_4
_geom_torsion
O2 C3 C4 C5 -170.34(15)
N3 C3 C4 C5 8.5(2)
O2 C3 C4 C9 8.9(3)
N3 C3 C4 C9 -172.22(15)
C3 C4 C5 O3 171.47(16)
C9 C4 C5 O3 -7.8(2)
C3 C4 C5 N2 -9.4(2)
C9 C4 C5 N2 171.30(14)
C3 C4 C9 C10 -96.64(18)
C5 C4 C9 C10 82.59(19)
C3 C4 C9 C18 129.82(16)
C5 C4 C9 C18 -51.0(2)
C4 C9 C10 C15 -86.4(2)
C18 C9 C10 C15 46.2(2)
C4 C9 C10 C11 85.25(17)
C18 C9 C10 C11 -142.16(15)
C15 C10 C11 O4 166.07(16)
C9 C10 C11 O4 -6.3(2)
C15 C10 C11 C12 -10.5(2)
C9 C10 C11 C12 177.14(14)
O4 C11 C12 C13 159.47(16)
C10 C11 C12 C13 -23.8(2)
C11 C12 C13 C14 50.5(2)
C11 C12 C13 C16 169.25(18)
C11 C12 C13 C17 -71.0(2)
C12 C13 C14 C15 -47.2(2)
C16 C13 C14 C15 -166.26(18)
C17 C13 C14 C15 73.4(2)
C11 C10 C15 O5 -165.52(16)
C9 C10 C15 O5 6.1(3)
C11 C10 C15 C14 14.3(3)
C9 C10 C15 C14 -174.07(16)
C13 C14 C15 O5 -163.61(17)
C13 C14 C15 C10 16.5(3)
C4 C9 C18 C19 159.10(15)
C10 C9 C18 C19 26.2(2)
C4 C9 C18 C23 -24.9(2)
C10 C9 C18 C23 -157.83(16)
C23 C18 C19 C20 3.2(3)
C9 C18 C19 C20 179.29(15)
C18 C19 C20 C21 -0.3(3)
C19 C20 C21 C22 -2.4(3)
C19 C20 C21 N1 177.59(15)
C20 C21 C22 C23 2.1(3)
N1 C21 C22 C23 -177.94(17)
C21 C22 C23 C18 1.0(3)
C19 C18 C23 C22 -3.5(3)
C9 C18 C23 C22 -179.63(18)
C22 C21 N1 O7 4.9(3)
C20 C21 N1 O7 -175.09(18)
C22 C21 N1 O6 -175.25(18)
C20 C21 N1 O6 4.7(2)
O1 C1 N2 C5 -177.80(16)
N3 C1 N2 C5 3.8(2)
O1 C1 N2 C7 -0.6(3)
N3 C1 N2 C7 -179.05(15)
O3 C5 N2 C1 -177.50(15)
C4 C5 N2 C1 3.4(2)
O3 C5 N2 C7 5.4(2)
C4 C5 N2 C7 -173.79(15)
O2 C3 N3 C1 177.86(15)
C4 C3 N3 C1 -1.1(2)
O2 C3 N3 C8 -5.1(2)
C4 C3 N3 C8 175.86(17)
O1 C1 N3 C3 176.59(16)
N2 C1 N3 C3 -5.0(2)
O1 C1 N3 C8 -0.5(3)
N2 C1 N3 C8 177.89(16)
